data_4500497
loop_
_publ_author_name
'Marivel, S.'
'Arunachalam, M.'
'Ghosh, Pradyut'

_publ_section_title
;
 Binding of Polyatomic Anions with Protonated Ureido-pyridyl Ligands
;
_journal_issue 5
_journal_name_full 'Crystal Growth &amp; Design'
_journal_page_first 1642
_journal_paper_doi 10.1021/cg101595n
_journal_volume 11
_journal_year 2011
_chemical_formula_sum 'C24 H14 F10 N6 O6 S'
_chemical_formula_weight 704.47
_chemical_name_systematic
; 
 ? 
;
_space_group_IT_number 19
_symmetry_cell_setting orthorhombic
_symmetry_space_group_name_Hall 'P 2ac 2ab'
_symmetry_space_group_name_H-M 'P 21 21 21'
_atom_sites_solution_hydrogens geom
_atom_sites_solution_primary direct
_atom_sites_solution_secondary difmap
_audit_creation_method SHELXL-97
_cell_angle_alpha 90.00
_cell_angle_beta 90.00
_cell_angle_gamma 90.00
_cell_formula_units_Z 4
_cell_length_a 7.789(1)
_cell_length_b 18.282(2)
_cell_length_c 18.558(2)
_cell_measurement_temperature 100(2)
_cell_volume 2642.6(5)
_computing_cell_refinement 'Bruker SMART'
_computing_data_collection 'Bruker SMART'
_computing_data_reduction 'Bruker SAINT'
_computing_molecular_graphics PLATON
_computing_publication_material 'MERCURY 2.2'
_computing_structure_refinement 'SHELXL-97 (Sheldrick, 1997)'
_computing_structure_solution 'SHELXS-97 (Sheldrick, 1990)'
_diffrn_ambient_temperature 100(2)
_diffrn_measured_fraction_theta_full 0.997
_diffrn_measured_fraction_theta_max 0.997
_diffrn_radiation_monochromator graphite
_diffrn_radiation_source 'fine-focus sealed tube'
_diffrn_radiation_type MoK\a
_diffrn_radiation_wavelength 0.71073
_diffrn_reflns_av_R_equivalents 0.0324
_diffrn_reflns_av_sigmaI/netI 0.0353
_diffrn_reflns_limit_h_max 9
_diffrn_reflns_limit_h_min -9
_diffrn_reflns_limit_k_max 21
_diffrn_reflns_limit_k_min -19
_diffrn_reflns_limit_l_max 22
_diffrn_reflns_limit_l_min -22
_diffrn_reflns_number 14092
_diffrn_reflns_theta_full 24.94
_diffrn_reflns_theta_max 24.94
_diffrn_reflns_theta_min 1.56
_exptl_absorpt_coefficient_mu 0.249
_exptl_absorpt_correction_T_max 0.9707
_exptl_absorpt_correction_T_min 0.9519
_exptl_absorpt_correction_type multi-scan
_exptl_absorpt_process_details SADABS
_exptl_crystal_colour COLORLESS
_exptl_crystal_density_diffrn 1.771
_exptl_crystal_density_method 'not measured'
_exptl_crystal_description BLOCK
_exptl_crystal_F_000 1416
_exptl_crystal_size_max 0.20
_exptl_crystal_size_mid 0.16
_exptl_crystal_size_min 0.12
_refine_diff_density_max 0.203
_refine_diff_density_min -0.260
_refine_diff_density_rms 0.042
_refine_ls_abs_structure_details 'Flack H D (1983), Acta Cryst. A39, 876-881'
_refine_ls_abs_structure_Flack -0.02(8)
_refine_ls_extinction_method none
_refine_ls_goodness_of_fit_ref 1.037
_refine_ls_hydrogen_treatment mixed
_refine_ls_matrix_type full
_refine_ls_number_parameters 448
_refine_ls_number_reflns 4398
_refine_ls_number_restraints 0
_refine_ls_restrained_S_all 1.037
_refine_ls_R_factor_all 0.0393
_refine_ls_R_factor_gt 0.0328
_refine_ls_shift/su_max 0.000
_refine_ls_shift/su_mean 0.000
_refine_ls_structure_factor_coef Fsqd
_refine_ls_weighting_details 'calc w=1/[\s^2^(Fo^2^)+(0.0339P)^2^+0.7555P] where P=(Fo^2^+2Fc^2^)/3'
_refine_ls_weighting_scheme calc
_refine_ls_wR_factor_gt 0.0713
_refine_ls_wR_factor_ref 0.0746
_reflns_number_gt 3940
_reflns_number_total 4398
_reflns_threshold_expression >2sigma(I)
_cod_data_source_file cg101595n_si_002.cif
_cod_data_source_block Complex6
_cod_depositor_comments
;
The following automatic conversions were performed:

'_exptl_absorpt_correction_type' value 'MULTI-SCAN' changed to
'multi-scan' according to
/home/saulius/struct/CIF-dictionaries/cif_core.dic dictionary named
'cif_core.dic' version 2.4.1 from 2010-06-29.

Automatic conversion script
Id: cif_fix_values 1715 2011-07-08 13:25:40Z adriana 
;
_cod_original_sg_symbol_H-M P212121
_cod_database_code 4500497

loop_
_symmetry_equiv_pos_as_xyz
'x, y, z'
'-x+1/2, -y, z+1/2'
'-x, y+1/2, -z+1/2'
'x+1/2, -y+1/2, -z'

loop_
_atom_site_label
_atom_site_type_symbol
_atom_site_fract_x
_atom_site_fract_y
_atom_site_fract_z
_atom_site_U_iso_or_equiv
_atom_site_adp_type
_atom_site_occupancy
_atom_site_symmetry_multiplicity
_atom_site_calc_flag
_atom_site_refinement_flags
S1 S 0.25041(10) 0.25225(3) 0.23133(3) 0.02355(15) Uani 1 1 d .
C18 C 0.4656(4) 0.67974(13) 0.08072(13) 0.0224(6) Uani 1 1 d .
C9 C 0.2080(4) 0.21981(15) -0.15446(15) 0.0285(7) Uani 1 1 d .
C22 C 0.4240(4) 0.91836(15) -0.05791(14) 0.0314(7) Uani 1 1 d .
N1 N -0.0272(3) -0.10047(12) 0.20008(11) 0.0284(6) Uani 1 1 d .
C12 C 0.1170(4) 0.30126(14) -0.03664(13) 0.0258(6) Uani 1 1 d .
C3 C 0.0245(4) 0.03909(13) 0.14800(13) 0.0240(6) Uani 1 1 d .
C2 C -0.0395(4) -0.01630(14) 0.10361(13) 0.0291(7) Uani 1 1 d .
H2 H -0.0654 -0.0066 0.0556 0.035 Uiso 1 1 calc R
C11 C 0.1316(4) 0.33410(14) -0.10323(14) 0.0287(7) Uani 1 1 d .
C23 C 0.3823(4) 0.92701(14) 0.01314(14) 0.0291(7) Uani 1 1 d .
C21 C 0.4983(4) 0.85464(15) -0.08122(13) 0.0297(7) Uani 1 1 d .
C8 C 0.1983(4) 0.18765(14) -0.08717(14) 0.0260(6) Uani 1 1 d .
C7 C 0.1507(4) 0.22760(14) -0.02667(13) 0.0238(6) Uani 1 1 d .
C4 C 0.0525(4) 0.02210(14) 0.22096(13) 0.0276(7) Uani 1 1 d .
H4 H 0.0880 0.0583 0.2528 0.033 Uiso 1 1 calc R
C15 C 0.4540(4) 0.56508(14) 0.14976(14) 0.0261(6) Uani 1 1 d .
C16 C 0.5067(4) 0.52963(15) 0.21281(16) 0.0379(8) Uani 1 1 d .
H16 H 0.5669 0.5547 0.2484 0.046 Uiso 1 1 calc R
C10 C 0.1793(4) 0.29341(15) -0.16178(14) 0.0286(7) Uani 1 1 d .
C5 C 0.0274(4) -0.04735(14) 0.24475(14) 0.0296(7) Uani 1 1 d .
H5 H 0.0484 -0.0584 0.2929 0.036 Uiso 1 1 calc R
C13 C 0.3157(5) 0.45463(16) 0.11361(18) 0.0462(9) Uani 1 1 d .
H13 H 0.2469 0.4291 0.0813 0.055 Uiso 1 1 calc R
C24 C 0.4107(4) 0.87022(14) 0.06010(13) 0.0260(6) Uani 1 1 d .
C20 C 0.5290(4) 0.79831(14) -0.03335(13) 0.0257(6) Uani 1 1 d .
C19 C 0.4847(4) 0.80450(13) 0.03888(13) 0.0229(6) Uani 1 1 d .
C1 C -0.0638(4) -0.08487(15) 0.13133(14) 0.0306(7) Uani 1 1 d .
H1 H -0.1069 -0.1215 0.1017 0.037 Uiso 1 1 calc R
C14 C 0.3524(5) 0.52568(16) 0.10092(15) 0.0382(8) Uani 1 1 d .
H14 H 0.3103 0.5485 0.0598 0.046 Uiso 1 1 calc R
C6 C 0.0518(4) 0.13441(14) 0.05555(13) 0.0257(6) Uani 1 1 d .
C17 C 0.4669(5) 0.45592(18) 0.2210(2) 0.0520(10) Uani 1 1 d .
H17 H 0.5040 0.4309 0.2618 0.062 Uiso 1 1 calc R
F5 F 0.0680(2) 0.34219(8) 0.01992(8) 0.0341(4) Uani 1 1 d .
F1 F 0.2379(2) 0.11648(8) -0.08187(8) 0.0334(4) Uani 1 1 d .
F8 F 0.3981(3) 0.97377(9) -0.10459(9) 0.0477(5) Uani 1 1 d .
F6 F 0.6091(2) 0.73885(8) -0.05775(8) 0.0336(4) Uani 1 1 d .
F4 F 0.1000(2) 0.40596(8) -0.11023(9) 0.0408(4) Uani 1 1 d .
F10 F 0.3626(2) 0.87855(8) 0.12945(8) 0.0383(4) Uani 1 1 d .
F3 F 0.1946(2) 0.32515(9) -0.22654(9) 0.0411(5) Uani 1 1 d .
F2 F 0.2474(2) 0.17843(9) -0.21163(8) 0.0380(4) Uani 1 1 d .
F9 F 0.3128(2) 0.98977(8) 0.03645(9) 0.0452(5) Uani 1 1 d .
F7 F 0.5514(3) 0.84905(9) -0.14943(8) 0.0467(5) Uani 1 1 d .
N5 N 0.5044(3) 0.63648(11) 0.14012(11) 0.0252(5) Uani 1 1 d .
N2 N 0.0709(3) 0.10793(12) 0.12517(11) 0.0258(5) Uani 1 1 d .
N3 N 0.1454(3) 0.19636(12) 0.04264(12) 0.0278(6) Uani 1 1 d .
N6 N 0.5196(3) 0.75002(12) 0.09033(11) 0.0258(5) Uani 1 1 d .
O2 O 0.3939(3) 0.65741(10) 0.02739(9) 0.0289(5) Uani 1 1 d .
O1 O -0.0394(3) 0.10575(10) 0.01054(9) 0.0305(5) Uani 1 1 d .
O4 O 0.2759(3) 0.27750(10) 0.15658(10) 0.0429(6) Uani 1 1 d .
O3 O 0.2857(3) 0.17324(9) 0.23517(10) 0.0308(5) Uani 1 1 d .
O6 O 0.3697(3) 0.29351(10) 0.27673(10) 0.0393(6) Uani 1 1 d .
O5 O 0.0744(3) 0.26631(11) 0.25224(14) 0.0555(7) Uani 1 1 d .
N4 N 0.3760(4) 0.42098(14) 0.17104(19) 0.0521(9) Uani 1 1 d .
H6A H 0.554(4) 0.7646(14) 0.1339(14) 0.026(7) Uiso 1 1 d .
H5A H 0.560(5) 0.6548(18) 0.1809(17) 0.059(11) Uiso 1 1 d .
H2A H 0.131(4) 0.1320(15) 0.1546(15) 0.030(8) Uiso 1 1 d .
H3A H 0.178(4) 0.2186(14) 0.0747(14) 0.019(8) Uiso 1 1 d .
H4A H 0.341(6) 0.370(2) 0.176(2) 0.106(16) Uiso 1 1 d .
H1A H -0.050(4) -0.1526(18) 0.2160(15) 0.049(9) Uiso 1 1 d .

loop_
_atom_site_aniso_label
_atom_site_aniso_U_11
_atom_site_aniso_U_22
_atom_site_aniso_U_33
_atom_site_aniso_U_23
_atom_site_aniso_U_13
_atom_site_aniso_U_12
S1 0.0305(4) 0.0134(3) 0.0267(3) -0.0011(3) -0.0051(3) -0.0010(3)
C18 0.0256(17) 0.0186(13) 0.0228(13) -0.0030(10) 0.0011(12) 0.0007(12)
C9 0.0225(18) 0.0354(16) 0.0274(14) -0.0036(12) 0.0005(12) -0.0002(13)
C22 0.034(2) 0.0302(16) 0.0302(14) 0.0123(12) 0.0001(13) 0.0016(14)
N1 0.0323(15) 0.0220(12) 0.0309(12) -0.0005(10) 0.0020(11) -0.0058(11)
C12 0.0240(17) 0.0241(14) 0.0292(13) -0.0034(11) -0.0007(13) -0.0015(13)
C3 0.0252(17) 0.0202(14) 0.0267(13) -0.0012(10) -0.0001(12) 0.0013(12)
C2 0.036(2) 0.0250(14) 0.0258(13) -0.0019(11) -0.0054(13) -0.0040(14)
C11 0.0282(18) 0.0210(14) 0.0368(15) 0.0060(11) -0.0024(13) -0.0031(13)
C23 0.0325(19) 0.0180(14) 0.0369(14) 0.0024(11) 0.0040(14) 0.0034(13)
C21 0.0341(19) 0.0313(15) 0.0236(13) 0.0044(11) 0.0022(13) 0.0001(14)
C8 0.0253(18) 0.0218(14) 0.0308(14) 0.0001(11) -0.0061(12) 0.0009(12)
C7 0.0249(17) 0.0239(14) 0.0225(13) 0.0021(10) -0.0035(12) -0.0058(12)
C4 0.0335(18) 0.0244(14) 0.0249(13) -0.0043(11) 0.0014(13) -0.0024(13)
C15 0.0275(18) 0.0169(14) 0.0339(14) -0.0029(11) 0.0093(13) 0.0008(12)
C16 0.037(2) 0.0242(15) 0.0521(18) 0.0105(13) 0.0021(15) 0.0022(14)
C10 0.0241(17) 0.0333(16) 0.0285(14) 0.0078(12) -0.0009(12) -0.0020(13)
C5 0.039(2) 0.0236(14) 0.0267(13) -0.0001(11) 0.0040(13) -0.0009(13)
C13 0.061(3) 0.0279(17) 0.0493(19) -0.0132(15) 0.0253(18) -0.0106(16)
C24 0.0293(18) 0.0255(14) 0.0232(13) -0.0010(10) 0.0019(12) -0.0029(13)
C20 0.0251(17) 0.0205(14) 0.0315(14) -0.0010(11) 0.0016(13) 0.0018(12)
C19 0.0220(17) 0.0205(13) 0.0261(12) 0.0034(11) -0.0033(12) -0.0015(12)
C1 0.034(2) 0.0258(15) 0.0321(14) -0.0063(12) 0.0009(13) -0.0054(13)
C14 0.051(2) 0.0278(16) 0.0359(15) -0.0107(12) 0.0177(15) -0.0123(15)
C6 0.0296(18) 0.0219(14) 0.0256(13) -0.0012(11) -0.0009(12) 0.0013(13)
C17 0.043(2) 0.0398(19) 0.073(2) 0.0284(18) 0.014(2) 0.0136(18)
F5 0.0425(12) 0.0246(8) 0.0352(8) -0.0062(7) 0.0031(8) 0.0003(8)
F1 0.0405(11) 0.0208(8) 0.0390(8) -0.0007(6) -0.0010(8) 0.0049(8)
F8 0.0692(15) 0.0357(9) 0.0383(9) 0.0186(8) 0.0066(9) 0.0147(10)
F6 0.0409(11) 0.0249(8) 0.0350(8) -0.0023(7) 0.0051(8) 0.0050(8)
F4 0.0520(13) 0.0230(9) 0.0474(9) 0.0082(7) -0.0041(9) 0.0039(8)
F10 0.0561(13) 0.0306(9) 0.0282(8) 0.0016(7) 0.0097(8) 0.0061(9)
F3 0.0469(12) 0.0461(10) 0.0302(8) 0.0137(8) 0.0015(8) -0.0011(9)
F2 0.0427(11) 0.0408(9) 0.0306(8) -0.0066(7) 0.0067(8) -0.0005(9)
F9 0.0571(14) 0.0269(9) 0.0515(10) 0.0063(8) 0.0134(9) 0.0164(9)
F7 0.0747(15) 0.0406(10) 0.0248(8) 0.0038(7) 0.0094(9) 0.0055(10)
N5 0.0364(16) 0.0164(11) 0.0229(11) 0.0014(9) -0.0024(11) -0.0012(11)
N2 0.0372(16) 0.0180(11) 0.0220(11) -0.0017(9) -0.0045(11) -0.0069(11)
N3 0.0395(17) 0.0212(12) 0.0228(11) -0.0020(10) -0.0084(11) -0.0081(11)
N6 0.0354(15) 0.0187(11) 0.0234(11) 0.0004(9) -0.0083(10) -0.0009(12)
O2 0.0356(13) 0.0275(10) 0.0235(9) -0.0040(8) -0.0026(9) -0.0046(9)
O1 0.0354(13) 0.0287(10) 0.0275(9) 0.0010(8) -0.0072(9) -0.0083(9)
O4 0.0782(19) 0.0229(10) 0.0275(10) 0.0023(8) -0.0127(12) -0.0122(11)
O3 0.0376(14) 0.0152(9) 0.0397(11) -0.0016(8) -0.0067(9) 0.0000(8)
O6 0.0598(16) 0.0227(10) 0.0353(10) 0.0036(9) -0.0213(11) -0.0116(10)
O5 0.0397(16) 0.0236(11) 0.1032(19) -0.0117(11) 0.0198(14) 0.0011(10)
N4 0.044(2) 0.0189(14) 0.093(2) -0.0090(15) 0.0286(19) -0.0049(14)

loop_
_atom_type_symbol
_atom_type_description
_atom_type_scat_dispersion_real
_atom_type_scat_dispersion_imag
_atom_type_scat_source
C C 0.0033 0.0016 'International Tables Vol C Tables 4.2.6.8 and 6.1.1.4'
H H 0.0000 0.0000 'International Tables Vol C Tables 4.2.6.8 and 6.1.1.4'
N N 0.0061 0.0033 'International Tables Vol C Tables 4.2.6.8 and 6.1.1.4'
O O 0.0106 0.0060 'International Tables Vol C Tables 4.2.6.8 and 6.1.1.4'
F F 0.0171 0.0103 'International Tables Vol C Tables 4.2.6.8 and 6.1.1.4'
S S 0.1246 0.1234 'International Tables Vol C Tables 4.2.6.8 and 6.1.1.4'

loop_
_geom_angle_atom_site_label_1
_geom_angle_atom_site_label_2
_geom_angle_atom_site_label_3
_geom_angle
O5 S1 O6 110.82(14)
O5 S1 O3 109.76(12)
O6 S1 O3 111.05(12)
O5 S1 O4 108.89(15)
O6 S1 O4 107.13(12)
O3 S1 O4 109.11(11)
O2 C18 N6 124.6(2)
O2 C18 N5 123.9(2)
N6 C18 N5 111.4(2)
F2 C9 C10 120.9(3)
F2 C9 C8 119.2(2)
C10 C9 C8 119.9(3)
F8 C22 C23 119.8(3)
F8 C22 C21 119.9(2)
C23 C22 C21 120.2(2)
C1 N1 C5 120.1(2)
F5 C12 C11 118.8(2)
F5 C12 C7 119.4(2)
C11 C12 C7 121.8(2)
N2 C3 C2 125.1(2)
N2 C3 C4 117.3(2)
C2 C3 C4 117.6(2)
C1 C2 C3 119.4(2)
F4 C11 C10 120.3(2)
F4 C11 C12 119.8(2)
C10 C11 C12 119.8(2)
F9 C23 C22 120.4(2)
F9 C23 C24 120.5(2)
C22 C23 C24 119.1(2)
F7 C21 C22 119.7(2)
F7 C21 C20 119.9(2)
C22 C21 C20 120.3(2)
F1 C8 C9 117.8(2)
F1 C8 C7 120.8(2)
C9 C8 C7 121.4(2)
C12 C7 C8 117.0(2)
C12 C7 N3 120.7(2)
C8 C7 N3 122.2(2)
C5 C4 C3 119.8(2)
N5 C15 C16 117.7(2)
N5 C15 C14 124.4(3)
C16 C15 C14 117.9(3)
C17 C16 C15 118.4(3)
F3 C10 C11 120.1(2)
F3 C10 C9 120.0(3)
C11 C10 C9 119.9(3)
N1 C5 C4 121.3(2)
N4 C13 C14 121.0(3)
F10 C24 C23 118.4(2)
F10 C24 C19 118.9(2)
C23 C24 C19 122.7(2)
F6 C20 C21 118.1(2)
F6 C20 C19 120.7(2)
C21 C20 C19 121.1(2)
C20 C19 C24 116.6(2)
C20 C19 N6 123.3(2)
C24 C19 N6 120.0(2)
N1 C1 C2 121.6(2)
C13 C14 C15 120.0(3)
O1 C6 N3 123.2(2)
O1 C6 N2 123.5(2)
N3 C6 N2 113.2(2)
N4 C17 C16 120.5(3)
C15 N5 C18 125.5(2)
C3 N2 C6 125.3(2)
C6 N3 C7 120.8(2)
C18 N6 C19 121.2(2)
C13 N4 C17 122.0(3)

loop_
_geom_bond_atom_site_label_1
_geom_bond_atom_site_label_2
_geom_bond_distance
S1 O5 1.448(2)
S1 O6 1.464(2)
S1 O3 1.4721(17)
S1 O4 1.4755(19)
C18 O2 1.207(3)
C18 N6 1.364(3)
C18 N5 1.390(3)
C9 F2 1.339(3)
C9 C10 1.371(4)
C9 C8 1.382(4)
C22 F8 1.348(3)
C22 C23 1.367(4)
C22 C21 1.371(4)
N1 C1 1.338(3)
N1 C5 1.346(3)
C12 F5 1.344(3)
C12 C11 1.379(4)
C12 C7 1.385(4)
C3 N2 1.376(3)
C3 C2 1.397(3)
C3 C4 1.406(3)
C2 C1 1.368(4)
C11 F4 1.343(3)
C11 C10 1.368(4)
C23 F9 1.340(3)
C23 C24 1.374(4)
C21 F7 1.336(3)
C21 C20 1.381(4)
C8 F1 1.341(3)
C8 C7 1.390(4)
C7 N3 1.408(3)
C4 C5 1.358(4)
C15 N5 1.375(3)
C15 C16 1.399(4)
C15 C14 1.402(4)
C16 C17 1.391(4)
C10 F3 1.340(3)
C13 N4 1.317(5)
C13 C14 1.351(4)
C24 F10 1.349(3)
C24 C19 1.389(4)
C20 F6 1.333(3)
C20 C19 1.389(4)
C19 N6 1.406(3)
C6 O1 1.215(3)
C6 N3 1.368(3)
C6 N2 1.388(3)
C17 N4 1.330(5)

loop_
_cod_related_entry_id
_cod_related_entry_database
_cod_related_entry_code
1 ChemSpider 30661292
